data_7230055
loop_
_publ_author_name
'Sampani, Stavroula I.'
'Loukopoulos, Edward'
'Azam, Mohammad'
'Griffiths, Kieran'
'Abdul-Sada, Alaa'
'Tizzard, Graham'
'Coles, Simon'
'Escuer, Albert'
'Tsipis, Athanassios'
'Kostakis, George E.'

_publ_section_title
;
 Polynuclear ampyrone based 3d coordination clusters
;
_journal_issue 10
_journal_name_full CrystEngComm
_journal_page_first 1411
_journal_paper_doi 10.1039/C7CE02093G
_journal_volume 20
_journal_year 2018
_chemical_formula_moiety 'C82 H82 N12 Ni4 O12, 2(Cl O4), H2 O, 2(C2 H3 N)'
_chemical_formula_sum 'C86 H90 Cl2 N14 Ni4 O21'
_chemical_formula_weight 1961.45
_space_group_crystal_system triclinic
_space_group_IT_number 2
_space_group_name_Hall '-P 1'
_space_group_name_H-M_alt 'P -1'
_symmetry_space_group_name_Hall '-P 1'
_symmetry_space_group_name_H-M 'P -1'
_atom_sites_solution_hydrogens mixed
_atom_sites_solution_primary direct
_audit_creation_date 2015-11-13
_audit_creation_method
;
Olex2 1.2
(compiled 2014.09.19 svn.r3010 for OlexSys, GUI svn.r4874)
;
_audit_update_record
;
2017-12-04 deposited with the CCDC.
2018-01-29 downloaded from the CCDC.
;
_cell_angle_alpha 87.743(3)
_cell_angle_beta 85.594(2)
_cell_angle_gamma 79.606(3)
_cell_formula_units_Z 2
_cell_length_a 14.8923(4)
_cell_length_b 17.0968(7)
_cell_length_c 17.3958(6)
_cell_measurement_reflns_used 10158
_cell_measurement_temperature 173
_cell_measurement_theta_max 71.0670
_cell_measurement_theta_min 4.2520
_cell_volume 4342.1(3)
_computing_cell_refinement
;
CrysAlisPro, Agilent Technologies,
Version 1.171.37.35 (release 13-08-2014 CrysAlis171 .NET)
(compiled Aug 13 2014,18:06:01)
;
_computing_data_collection
;
CrysAlisPro, Agilent Technologies,
Version 1.171.37.35 (release 13-08-2014 CrysAlis171 .NET)
(compiled Aug 13 2014,18:06:01)
;
_computing_data_reduction
;
CrysAlisPro, Agilent Technologies,
Version 1.171.37.35 (release 13-08-2014 CrysAlis171 .NET)
(compiled Aug 13 2014,18:06:01)
;
_computing_molecular_graphics 'Olex2 (Dolomanov et al., 2009)'
_computing_publication_material 'Olex2 (Dolomanov et al., 2009)'
_computing_structure_refinement 'ShelXL (Sheldrick, 2008)'
_computing_structure_solution 'ShelXT (Sheldrick, 2008)'
_diffrn_ambient_temperature 173
_diffrn_detector 'CCD plate'
_diffrn_detector_area_resol_mean 16.1033
_diffrn_detector_type Eos
_diffrn_measured_fraction_theta_full 0.955
_diffrn_measured_fraction_theta_max 0.935
_diffrn_measurement_details
;
#__ type_ start__ end____ width___ exp.time_
  1 omega  -31.00   51.00   1.0000    1.0000
omega____ theta____ kappa____ phi______ frames
    -       36.3763  -57.0000  -60.0000 82

#__ type_ start__ end____ width___ exp.time_
  2 omega    9.00   66.00   1.0000    1.0000
omega____ theta____ kappa____ phi______ frames
    -       36.3763  -19.0000    0.0000 57

#__ type_ start__ end____ width___ exp.time_
  3 omega    1.00   75.00   1.0000    1.0000
omega____ theta____ kappa____ phi______ frames
    -       36.3763  -99.0000  -90.0000 74

#__ type_ start__ end____ width___ exp.time_
  4 omega   80.00  134.00   1.0000    1.0000
omega____ theta____ kappa____ phi______ frames
    -      107.0000  -93.0000   -2.2913 54

#__ type_ start__ end____ width___ exp.time_
  5 omega   89.00  115.00   1.0000    1.0000
omega____ theta____ kappa____ phi______ frames
    -      107.0000  -93.0000   60.3315 26

#__ type_ start__ end____ width___ exp.time_
  6 omega   80.00  107.00   1.0000    1.0000
omega____ theta____ kappa____ phi______ frames
    -      107.0000  -93.0000  126.5741 27

#__ type_ start__ end____ width___ exp.time_
  7 omega   47.00   73.00   1.0000    1.0000
omega____ theta____ kappa____ phi______ frames
    -      107.0000  -93.0000   -2.2913 26

#__ type_ start__ end____ width___ exp.time_
  8 omega   42.00   67.00   1.0000    1.0000
omega____ theta____ kappa____ phi______ frames
    -      107.0000  -45.0000  -30.0000 25

#__ type_ start__ end____ width___ exp.time_
  9 omega   43.00   69.00   1.0000    1.0000
omega____ theta____ kappa____ phi______ frames
    -      107.0000  -30.0000  -30.0000 26

#__ type_ start__ end____ width___ exp.time_
 10 omega   38.00   63.00   1.0000    1.0000
omega____ theta____ kappa____ phi______ frames
    -      107.0000  -30.0000  -60.0000 25

#__ type_ start__ end____ width___ exp.time_
 11 omega   46.00   76.00   1.0000    1.0000
omega____ theta____ kappa____ phi______ frames
    -      107.0000  -45.0000  -90.0000 30

#__ type_ start__ end____ width___ exp.time_
 12 omega   48.00   74.00   1.0000    1.0000
omega____ theta____ kappa____ phi______ frames
    -      107.0000  -45.0000 -120.0000 26

#__ type_ start__ end____ width___ exp.time_
 13 omega   97.00  124.00   1.0000    1.0000
omega____ theta____ kappa____ phi______ frames
    -      107.0000  -91.0000 -116.9276 27

#__ type_ start__ end____ width___ exp.time_
 14 omega   77.00  169.00   1.0000    1.0000
omega____ theta____ kappa____ phi______ frames
    -      107.0000   15.0000  -90.0000 92

#__ type_ start__ end____ width___ exp.time_
 15 omega   76.00  171.00   1.0000    1.0000
omega____ theta____ kappa____ phi______ frames
    -      107.0000   15.0000    0.0000 95

#__ type_ start__ end____ width___ exp.time_
 16 omega   59.00  100.00   1.0000    1.0000
omega____ theta____ kappa____ phi______ frames
    -       36.3763   77.0000 -180.0000 41

#__ type_ start__ end____ width___ exp.time_
 17 omega   25.00  102.00   1.0000    1.0000
omega____ theta____ kappa____ phi______ frames
    -       36.3763   38.0000 -180.0000 77

#__ type_ start__ end____ width___ exp.time_
 18 omega   39.00   67.00   1.0000    1.0000
omega____ theta____ kappa____ phi______ frames
    -      107.0000  -30.0000 -150.0000 28

#__ type_ start__ end____ width___ exp.time_
 19 omega   41.00   67.00   1.0000    1.0000
omega____ theta____ kappa____ phi______ frames
    -      107.0000  -30.0000 -180.0000 26

#__ type_ start__ end____ width___ exp.time_
 20 omega   45.00   74.00   1.0000    1.0000
omega____ theta____ kappa____ phi______ frames
    -      107.0000  -91.0000 -116.9276 29

#__ type_ start__ end____ width___ exp.time_
 21 omega   46.00  126.00   1.0000    1.0000
omega____ theta____ kappa____ phi______ frames
    -      107.0000  -92.0000  -76.0000 80

#__ type_ start__ end____ width___ exp.time_
 22 omega   40.00   66.00   1.0000    1.0000
omega____ theta____ kappa____ phi______ frames
    -      107.0000  -30.0000   30.0000 26

#__ type_ start__ end____ width___ exp.time_
 23 omega   38.00   66.00   1.0000    1.0000
omega____ theta____ kappa____ phi______ frames
    -      107.0000  -30.0000    0.0000 28

#__ type_ start__ end____ width___ exp.time_
 24 omega   43.00   68.00   1.0000    1.0000
omega____ theta____ kappa____ phi______ frames
    -      107.0000  -45.0000   30.0000 25

#__ type_ start__ end____ width___ exp.time_
 25 omega   37.00   68.00   1.0000    1.0000
omega____ theta____ kappa____ phi______ frames
    -      107.0000  -30.0000   90.0000 31

#__ type_ start__ end____ width___ exp.time_
 26 omega   37.00   69.00   1.0000    1.0000
omega____ theta____ kappa____ phi______ frames
    -      107.0000  -30.0000   60.0000 32

#__ type_ start__ end____ width___ exp.time_
 27 omega   38.00   63.00   1.0000    1.0000
omega____ theta____ kappa____ phi______ frames
    -      107.0000  -30.0000  120.0000 25

#__ type_ start__ end____ width___ exp.time_
 28 omega   43.00   77.00   1.0000    1.0000
omega____ theta____ kappa____ phi______ frames
    -      107.0000  -45.0000  150.0000 34

#__ type_ start__ end____ width___ exp.time_
 29 omega   43.00   70.00   1.0000    1.0000
omega____ theta____ kappa____ phi______ frames
    -      107.0000  -93.0000  126.5741 27

#__ type_ start__ end____ width___ exp.time_
 30 omega   44.00  120.00   1.0000    1.0000
omega____ theta____ kappa____ phi______ frames
    -      107.0000  -93.0000  166.3509 76
;
_diffrn_measurement_device 'four-circle diffractometer'
_diffrn_measurement_device_type 'Xcalibur, Eos, Gemini ultra'
_diffrn_measurement_method '\w scans'
_diffrn_orient_matrix_UB_11 0.0309233000
_diffrn_orient_matrix_UB_12 -0.0402494000
_diffrn_orient_matrix_UB_13 0.0766946000
_diffrn_orient_matrix_UB_21 -0.0156439000
_diffrn_orient_matrix_UB_22 -0.0804668000
_diffrn_orient_matrix_UB_23 -0.0281701000
_diffrn_orient_matrix_UB_31 0.0995800000
_diffrn_orient_matrix_UB_32 -0.0174187000
_diffrn_orient_matrix_UB_33 -0.0349149000
_diffrn_radiation_monochromator mirror
_diffrn_radiation_probe x-ray
_diffrn_radiation_type CuK\a
_diffrn_radiation_wavelength 1.54184
_diffrn_reflns_av_R_equivalents 0.0489
_diffrn_reflns_av_unetI/netI 0.0634
_diffrn_reflns_Laue_measured_fraction_full 0.955
_diffrn_reflns_Laue_measured_fraction_max 0.935
_diffrn_reflns_limit_h_max 18
_diffrn_reflns_limit_h_min -14
_diffrn_reflns_limit_k_max 20
_diffrn_reflns_limit_k_min -20
_diffrn_reflns_limit_l_max 19
_diffrn_reflns_limit_l_min -21
_diffrn_reflns_number 27717
_diffrn_reflns_point_group_measured_fraction_full 0.955
_diffrn_reflns_point_group_measured_fraction_max 0.935
_diffrn_reflns_theta_full 67.684
_diffrn_reflns_theta_max 71.257
_diffrn_reflns_theta_min 4.603
_diffrn_source 'sealed X-ray tube'
_diffrn_source_type 'Enhance Ultra (Cu) X-ray Source'
_exptl_absorpt_coefficient_mu 2.216
_exptl_absorpt_correction_T_max 1.00000
_exptl_absorpt_correction_T_min 0.72299
_exptl_absorpt_correction_type multi-scan
_exptl_absorpt_process_details
;
CrysAlisPro, Agilent Technologies,
Version 1.171.37.35 (release 13-08-2014 CrysAlis171 .NET)
(compiled Aug 13 2014,18:06:01)
Empirical absorption correction using spherical harmonics,
 implemented in SCALE3 ABSPACK scaling algorithm.
;
_exptl_crystal_colour green
_exptl_crystal_colour_primary green
_exptl_crystal_density_diffrn 1.500
_exptl_crystal_description block
_exptl_crystal_F_000 2036
_exptl_crystal_size_max 0.2
_exptl_crystal_size_mid 0.14
_exptl_crystal_size_min 0.1
_refine_diff_density_max 0.682
_refine_diff_density_min -0.778
_refine_diff_density_rms 0.087
_refine_ls_extinction_method none
_refine_ls_goodness_of_fit_ref 1.053
_refine_ls_hydrogen_treatment constr
_refine_ls_matrix_type full
_refine_ls_number_parameters 1163
_refine_ls_number_reflns 15772
_refine_ls_number_restraints 0
_refine_ls_restrained_S_all 1.053
_refine_ls_R_factor_all 0.0639
_refine_ls_R_factor_gt 0.0529
_refine_ls_shift/su_max 0.001
_refine_ls_shift/su_mean 0.000
_refine_ls_structure_factor_coef Fsqd
_refine_ls_weighting_details 'w=1/[\s^2^(Fo^2^)+(0.0680P)^2^+1.1620P] where P=(Fo^2^+2Fc^2^)/3'
_refine_ls_weighting_scheme calc
_refine_ls_wR_factor_gt 0.1308
_refine_ls_wR_factor_ref 0.1419
_reflns_Friedel_coverage 0.000
_reflns_number_gt 13025
_reflns_number_total 15772
_reflns_threshold_expression 'I > 2\s(I)'
_cod_data_source_file c7ce02093g2.cif
_cod_data_source_block ss18a
_cod_depositor_comments 'Adding full bibliography for 7230048--7230057.cif.'
_cod_database_code 7230055
_chemical_oxdiff_formula Ni4C80H90O20N10Cl2
_shelx_space_group_comment
;
The symmetry employed for this shelxl refinement is uniquely defined
by the following loop, which should always be used as a source of
symmetry information in preference to the above space-group names.
They are only intended as comments.
;
_reflns_odcompleteness_completeness 95.66
_reflns_odcompleteness_iscentric 1
_reflns_odcompleteness_theta 66.97
_olex2_refinement_description
;
1. Fixed Uiso
 At 1.2 times of:
  All C(H) groups
 At 1.5 times of:
  All C(H,H,H) groups, All O(H,H) groups
2.a Free rotating group:
 O00W(H00A,H00B)
2.b Aromatic/amide H refined with riding coordinates:
 C010(H010), C011(H011), C01D(H01D), C01E(H01E), C01F(H01F), C01J(H01J),
 C01P(H01P), C01Q(H01Q), C01R(H01R), C01S(H01S), C01T(H01T), C01U(H01U),
 C01X(H01X), C01Y(H01Y), C01Z(H01Z), C020(H020), C024(H024), C025(H025),
 C028(H028), C02A(H02D), C02C(H02E), C02D(H02F), C02E(H02G), C02F(H02H),
 C02G(H02I), C02H(H02J), C02I(H02K), C02J(H02L), C02K(H02M), C02L(H02N),
 C02N(H02O), C02O(H02P), C02Q(H02T), C02S(H02X), C02T(H02Y), C02U(H02Z),
 C030(H030), C031(H031), C035(H035), C036(H036)
2.c Idealised Me refined as rotating group:
 C01I(H01A,H01B,H01C), C021(H02A,H02B,H02C), C02P(H02Q,H02R,H02S), C02R(H02U,
 H02V,H02W), C02V(H02,H,HA), C02W(H0AA,HB,HC), C02X(H1AA,HD,HE), C033(H03A,H03B,
 H03C), C034(H03D,H03E,H03F), C037(H03G,H03H,H03I), C038(H03J,H03K,H03L),
 C039(H03M,H03N,H03O), C03B(H03V,H03W,H03X), C03F(H03Y,HF,HG), C03G(H03P,H03Q,
 H03R), C03H(H03S,H03T,H03U)
;
_shelx_shelxl_version_number 2014/7
_olex2_submission_special_instructions 'No special instructions were received'

loop_
_space_group_symop_operation_xyz
'x, y, z'
'-x, -y, -z'

loop_
_atom_site_label
_atom_site_type_symbol
_atom_site_fract_x
_atom_site_fract_y
_atom_site_fract_z
_atom_site_U_iso_or_equiv
_atom_site_adp_type
_atom_site_occupancy
_atom_site_site_symmetry_order
_atom_site_calc_flag
_atom_site_refinement_flags_posn
Ni01 Ni 0.34725(3) 0.19740(3) 0.20328(2) 0.01649(11) Uani 1 1 d .
Ni02 Ni 0.17952(3) 0.33727(3) 0.25170(3) 0.01599(11) Uani 1 1 d .
Ni03 Ni 0.34190(3) 0.26157(3) 0.35931(2) 0.01573(11) Uani 1 1 d .
Ni04 Ni 0.17305(3) 0.17834(3) 0.32026(2) 0.01539(11) Uani 1 1 d .
Cl05 Cl -0.06673(7) 0.72611(6) 0.20915(5) 0.0442(2) Uani 1 1 d .
Cl06 Cl 0.54822(7) 0.28693(6) 0.73881(7) 0.0496(2) Uani 1 1 d .
O007 O 0.19599(12) 0.28767(11) 0.36099(10) 0.0163(4) Uani 1 1 d .
O008 O 0.31970(12) 0.15547(11) 0.31688(10) 0.0155(4) Uani 1 1 d .
O009 O 0.19967(12) 0.22063(11) 0.21022(10) 0.0156(4) Uani 1 1 d .
O00A O 0.32672(12) 0.30999(11) 0.24654(10) 0.0175(4) Uani 1 1 d .
O00B O 0.04385(13) 0.34447(12) 0.26644(12) 0.0220(4) Uani 1 1 d .
O00C O 0.03862(13) 0.22470(12) 0.32319(12) 0.0219(4) Uani 1 1 d .
O00D O 0.47708(13) 0.22835(13) 0.33886(11) 0.0228(4) Uani 1 1 d .
O00E O 0.48135(13) 0.17494(13) 0.22215(11) 0.0226(4) Uani 1 1 d .
O00F O 0.15829(14) 0.11497(11) 0.42472(11) 0.0206(4) Uani 1 1 d .
O00G O 0.35036(14) 0.36335(12) 0.41904(11) 0.0212(4) Uani 1 1 d .
O00H O 0.17540(14) 0.39927(12) 0.14756(11) 0.0220(4) Uani 1 1 d .
O00I O 0.35399(14) 0.09306(12) 0.14234(11) 0.0236(4) Uani 1 1 d .
N00J N 0.34646(15) 0.20862(14) 0.46732(13) 0.0184(5) Uani 1 1 d .
N00K N 0.16769(15) 0.44846(14) 0.29650(13) 0.0188(5) Uani 1 1 d .
N00L N 0.16381(15) 0.07161(14) 0.27474(13) 0.0180(4) Uani 1 1 d .
N00M N 0.33525(17) 0.39556(15) 0.54991(13) 0.0232(5) Uani 1 1 d .
N00N N 0.16654(18) -0.01952(14) 0.45919(14) 0.0228(5) Uani 1 1 d .
N00O N 0.36163(16) 0.24687(15) 0.09457(13) 0.0200(5) Uani 1 1 d .
N00P N 0.16654(19) -0.08844(15) 0.41716(15) 0.0263(5) Uani 1 1 d .
N00Q N 0.17846(18) 0.53088(15) 0.10839(15) 0.0248(5) Uani 1 1 d .
N00R N 0.33294(18) 0.35005(16) 0.61876(14) 0.0255(5) Uani 1 1 d .
N00S N 0.34512(18) 0.06585(17) 0.01242(14) 0.0276(6) Uani 1 1 d .
N00T N 0.17261(19) 0.60136(15) 0.14841(16) 0.0287(6) Uani 1 1 d .
N00U N 0.34999(19) 0.11060(18) -0.05660(14) 0.0301(6) Uani 1 1 d .
C00V C 0.34114(18) 0.26807(17) 0.52148(15) 0.0196(5) Uani 1 1 d .
O00W O 0.0477(2) 0.9035(2) 0.1350(2) 0.0588(8) Uani 1 1 d .
H00A H 0.0360 0.8581 0.1497 0.088 Uiso 1 1 d G
H00B H -0.0019 0.9350 0.1271 0.088 Uiso 1 1 d G
O00X O -0.0045(2) 0.7382(2) 0.14511(17) 0.0595(8) Uani 1 1 d .
C00Y C 0.00378(19) 0.29465(17) 0.30467(16) 0.0198(5) Uani 1 1 d .
C00Z C 0.51677(19) 0.18692(17) 0.28346(16) 0.0206(6) Uani 1 1 d .
C010 C 0.0802(2) -0.06588(19) 0.57124(18) 0.0270(6) Uani 1 1 d .
H010 H 0.0585 -0.1020 0.5402 0.032 Uiso 1 1 calc R
C011 C 0.36277(19) 0.13450(17) 0.48294(16) 0.0205(5) Uani 1 1 d .
H011 H 0.3679 0.1185 0.5356 0.025 Uiso 1 1 calc R
C012 C 0.35881(17) 0.08417(16) 0.34765(16) 0.0174(5) Uani 1 1 d .
C013 C 0.15906(17) 0.19774(17) 0.14877(15) 0.0176(5) Uani 1 1 d .
C014 C 0.35571(19) 0.19034(18) 0.04033(16) 0.0224(6) Uani 1 1 d .
C015 C 0.17141(19) 0.50348(17) 0.23566(16) 0.0205(5) Uani 1 1 d .
C016 C 0.13756(19) -0.01563(17) 0.53884(16) 0.0212(5) Uani 1 1 d .
C017 C 0.15256(17) 0.32565(17) 0.42432(15) 0.0175(5) Uani 1 1 d .
C018 C 0.16493(18) 0.04345(16) 0.40867(16) 0.0189(5) Uani 1 1 d .
C019 C 0.16713(19) 0.01324(17) 0.33325(16) 0.0203(5) Uani 1 1 d .
C01A C 0.37416(19) 0.07205(17) 0.42660(16) 0.0199(5) Uani 1 1 d .
C01B C 0.13564(19) 0.12176(18) 0.14553(16) 0.0210(6) Uani 1 1 d .
O01C O -0.0461(3) 0.6474(2) 0.2408(2) 0.0715(10) Uani 1 1 d .
C01D C 0.14231(19) 0.06126(17) 0.20596(16) 0.0218(6) Uani 1 1 d .
H01D H 0.1301 0.0105 0.1944 0.026 Uiso 1 1 calc R
C01E C 0.1015(2) 0.44319(18) 0.50180(16) 0.0238(6) Uani 1 1 d .
H01E H 0.0931 0.4992 0.5065 0.029 Uiso 1 1 calc R
C01F C 0.1283(2) 0.28003(18) 0.48852(16) 0.0235(6) Uani 1 1 d .
H01F H 0.1364 0.2239 0.4848 0.028 Uiso 1 1 calc R
C01G C 0.13528(18) 0.40932(17) 0.42982(15) 0.0191(5) Uani 1 1 d .
C01H C 0.3902(2) 0.37427(18) 0.13262(17) 0.0237(6) Uani 1 1 d .
C01I C 0.2822(2) 0.3887(2) 0.68707(17) 0.0317(7) Uani 1 1 d .
H01A H 0.2929 0.4436 0.6886 0.048 Uiso 1 1 calc GR
H01B H 0.3034 0.3594 0.7337 0.048 Uiso 1 1 calc GR
H01C H 0.2167 0.3890 0.6844 0.048 Uiso 1 1 calc GR
C01J C 0.14656(19) 0.46625(17) 0.36712(16) 0.0219(6) Uani 1 1 d .
H01J H 0.1376 0.5209 0.3795 0.026 Uiso 1 1 calc R
C01K C 0.36763(18) 0.36909(17) 0.21299(16) 0.0196(5) Uani 1 1 d .
C01L C 0.35085(19) 0.11396(18) 0.07214(16) 0.0220(6) Uani 1 1 d .
C01M C 0.3610(2) -0.0185(2) 0.01438(17) 0.0267(6) Uani 1 1 d .
C01N C 0.3327(2) 0.27335(18) 0.60061(16) 0.0234(6) Uani 1 1 d .
C01O C 0.1717(2) -0.06714(18) 0.34016(17) 0.0254(6) Uani 1 1 d .
C01P C 0.1453(2) 0.24950(18) 0.08547(16) 0.0226(6) Uani 1 1 d .
H01P H 0.1593 0.3014 0.0875 0.027 Uiso 1 1 calc R
C01Q C 0.4209(2) 0.4428(2) 0.10140(19) 0.0324(7) Uani 1 1 d .
H01Q H 0.4353 0.4466 0.0474 0.039 Uiso 1 1 calc R
C01R C 0.3831(2) 0.31469(19) 0.07750(16) 0.0260(6) Uani 1 1 d .
H01R H 0.3954 0.3271 0.0245 0.031 Uiso 1 1 calc R
C01S C 0.3823(2) 0.01819(18) 0.29976(17) 0.0242(6) Uani 1 1 d .
H01S H 0.3754 0.0254 0.2460 0.029 Uiso 1 1 calc R
C01T C 0.3816(2) 0.43068(18) 0.25878(17) 0.0247(6) Uani 1 1 d .
H01T H 0.3701 0.4268 0.3131 0.030 Uiso 1 1 calc R
C01U C 0.0805(2) 0.39699(19) 0.56505(17) 0.0271(6) Uani 1 1 d .
H01U H 0.0582 0.4208 0.6128 0.033 Uiso 1 1 calc R
C01V C 0.17598(19) 0.47036(17) 0.16153(16) 0.0208(5) Uani 1 1 d .
C01W C 0.34251(18) 0.34461(17) 0.48957(16) 0.0203(5) Uani 1 1 d .
C01X C 0.4259(2) -0.06985(18) 0.40694(19) 0.0293(6) Uani 1 1 d .
H01X H 0.4468 -0.1218 0.4273 0.035 Uiso 1 1 calc R
C01Y C 0.1672(2) 0.03921(19) 0.58265(17) 0.0273(6) Uani 1 1 d .
H01Y H 0.2067 0.0728 0.5597 0.033 Uiso 1 1 calc R
C01Z C 0.4051(2) -0.00498(18) 0.45460(18) 0.0258(6) Uani 1 1 d .
H01Z H 0.4122 -0.0133 0.5083 0.031 Uiso 1 1 calc R
C020 C 0.0552(2) -0.0622(2) 0.6498(2) 0.0345(7) Uani 1 1 d .
H020 H 0.0182 -0.0977 0.6732 0.041 Uiso 1 1 calc R
C021 C 0.2207(2) -0.16258(19) 0.44646(19) 0.0321(7) Uani 1 1 d .
H02A H 0.2846 -0.1666 0.4263 0.048 Uiso 1 1 calc GR
H02B H 0.1962 -0.2081 0.4297 0.048 Uiso 1 1 calc GR
H02C H 0.2174 -0.1625 0.5029 0.048 Uiso 1 1 calc GR
C022 C 0.3523(2) 0.1874(2) -0.03817(17) 0.0292(7) Uani 1 1 d .
C023 C 0.35860(19) 0.47261(18) 0.54631(17) 0.0237(6) Uani 1 1 d .
C024 C 0.0924(2) 0.31536(19) 0.55799(16) 0.0261(6) Uani 1 1 d .
H024 H 0.0760 0.2831 0.6007 0.031 Uiso 1 1 calc R
C025 C 0.1112(2) 0.2265(2) 0.01874(17) 0.0274(6) Uani 1 1 d .
H025 H 0.1022 0.2628 -0.0239 0.033 Uiso 1 1 calc R
O026 O 0.4795(3) 0.3548(2) 0.7527(3) 0.0839(13) Uani 1 1 d .
C027 C 0.1490(2) 0.53012(19) 0.03189(17) 0.0260(6) Uani 1 1 d .
C028 C 0.4154(2) -0.05689(19) 0.32916(19) 0.0295(7) Uani 1 1 d .
H028 H 0.4312 -0.1002 0.2952 0.035 Uiso 1 1 calc R
C029 C 0.1722(2) 0.58328(18) 0.22515(18) 0.0261(6) Uani 1 1 d .
C02A C 0.4084(3) 0.6208(2) 0.5331(2) 0.0397(8) Uani 1 1 d .
H02D H 0.4250 0.6720 0.5287 0.048 Uiso 1 1 calc R
C02B C 0.61609(19) 0.1446(2) 0.29147(17) 0.0278(7) Uani 1 1 d .
C02C C 0.4264(2) -0.1434(2) -0.0419(2) 0.0368(8) Uani 1 1 d .
H02E H 0.4595 -0.1729 -0.0834 0.044 Uiso 1 1 calc R
C02D C 0.0905(2) 0.1514(2) 0.01464(18) 0.0329(7) Uani 1 1 d .
H02F H 0.0679 0.1356 -0.0309 0.039 Uiso 1 1 calc R
C02E C 0.4187(2) 0.4926(2) 0.59685(18) 0.0306(7) Uani 1 1 d .
H02G H 0.4429 0.4557 0.6355 0.037 Uiso 1 1 calc R
C02F C 0.3492(2) 0.5997(2) 0.4819(2) 0.0350(7) Uani 1 1 d .
H02H H 0.3270 0.6359 0.4419 0.042 Uiso 1 1 calc R
C02G C 0.0840(2) -0.0071(2) 0.69446(19) 0.0366(8) Uani 1 1 d .
H02I H 0.0665 -0.0048 0.7481 0.044 Uiso 1 1 calc R
C02H C 0.4121(2) 0.4974(2) 0.2261(2) 0.0324(7) Uani 1 1 d .
H02J H 0.4204 0.5387 0.2585 0.039 Uiso 1 1 calc R
C02I C 0.1028(2) 0.0996(2) 0.07684(18) 0.0291(7) Uani 1 1 d .
H02K H 0.0889 0.0478 0.0737 0.035 Uiso 1 1 calc R
C02J C 0.4144(2) -0.0619(2) -0.04497(18) 0.0323(7) Uani 1 1 d .
H02L H 0.4420 -0.0351 -0.0868 0.039 Uiso 1 1 calc R
C02K C 0.4306(2) 0.5049(2) 0.1469(2) 0.0351(7) Uani 1 1 d .
H02M H 0.4496 0.5515 0.1246 0.042 Uiso 1 1 calc R
C02L C 0.3233(2) 0.52590(19) 0.48978(19) 0.0291(6) Uani 1 1 d .
H02N H 0.2814 0.5119 0.4565 0.035 Uiso 1 1 calc R
O02M O 0.5130(3) 0.2196(2) 0.7657(3) 0.1041(18) Uani 1 1 d .
C02N C 0.4424(2) 0.5680(2) 0.5893(2) 0.0379(8) Uani 1 1 d .
H02O H 0.4827 0.5828 0.6237 0.045 Uiso 1 1 calc R
C02O C 0.1867(2) 0.4657(2) -0.01266(19) 0.0340(7) Uani 1 1 d .
H02P H 0.2354 0.4270 0.0049 0.041 Uiso 1 1 calc R
C02P C 0.2115(3) 0.6667(2) 0.1102(2) 0.0375(8) Uani 1 1 d .
H02Q H 0.2744 0.6636 0.1245 0.056 Uiso 1 1 calc GR
H02R H 0.1747 0.7176 0.1264 0.056 Uiso 1 1 calc GR
H02S H 0.2113 0.6627 0.0542 0.056 Uiso 1 1 calc GR
C02Q C 0.3246(2) -0.0581(2) 0.07653(19) 0.0353(8) Uani 1 1 d .
H02T H 0.2884 -0.0287 0.1167 0.042 Uiso 1 1 calc R
C02R C 0.1776(3) 0.6451(2) 0.2821(2) 0.0413(9) Uani 1 1 d .
H02U H 0.2192 0.6800 0.2605 0.062 Uiso 1 1 calc GR
H02V H 0.2004 0.6192 0.3297 0.062 Uiso 1 1 calc GR
H02W H 0.1165 0.6767 0.2932 0.062 Uiso 1 1 calc GR
C02S C 0.0794(2) 0.5882(2) 0.0068(2) 0.0350(7) Uani 1 1 d .
H02X H 0.0538 0.6321 0.0383 0.042 Uiso 1 1 calc R
C02T C 0.1386(2) 0.0448(2) 0.66051(19) 0.0341(7) Uani 1 1 d .
H02Y H 0.1563 0.0839 0.6906 0.041 Uiso 1 1 calc R
C02U C 0.3909(3) -0.1834(2) 0.0207(2) 0.0433(9) Uani 1 1 d .
H02Z H 0.4008 -0.2399 0.0230 0.052 Uiso 1 1 calc R
C02V C 0.6518(2) 0.1651(2) 0.3667(2) 0.0392(9) Uani 1 1 d .
H02 H 0.6528 0.2222 0.3668 0.059 Uiso 1 1 calc GR
H H 0.7139 0.1352 0.3712 0.059 Uiso 1 1 calc GR
HA H 0.6117 0.1509 0.4103 0.059 Uiso 1 1 calc GR
C02W C 0.3205(3) 0.2121(2) 0.66237(18) 0.0361(8) Uani 1 1 d .
H0AA H 0.3750 0.2008 0.6919 0.054 Uiso 1 1 calc GR
HB H 0.3116 0.1632 0.6388 0.054 Uiso 1 1 calc GR
HC H 0.2668 0.2320 0.6969 0.054 Uiso 1 1 calc GR
C02X C 0.1847(3) -0.1299(2) 0.2813(2) 0.0433(9) Uani 1 1 d .
H1AA H 0.2412 -0.1678 0.2893 0.065 Uiso 1 1 calc GR
HD H 0.1889 -0.1053 0.2296 0.065 Uiso 1 1 calc GR
HE H 0.1326 -0.1580 0.2863 0.065 Uiso 1 1 calc GR
C02Y C -0.0974(2) 0.3218(2) 0.3295(2) 0.0358(8) Uani 1 1 d .
N02Z N -0.1119(3) 1.0278(3) 0.0952(3) 0.0693(12) Uani 1 1 d .
C030 C 0.0837(3) 0.5154(3) -0.1101(2) 0.0442(9) Uani 1 1 d .
H030 H 0.0609 0.5102 -0.1589 0.053 Uiso 1 1 calc R
C031 C 0.0474(3) 0.5811(3) -0.0654(2) 0.0429(9) Uani 1 1 d .
H031 H 0.0009 0.6212 -0.0842 0.052 Uiso 1 1 calc R
C032 C -0.1319(3) 1.0910(3) 0.0735(2) 0.0500(10) Uani 1 1 d .
C033 C -0.1246(3) 0.4120(2) 0.3261(3) 0.0473(10) Uani 1 1 d .
H03A H -0.0869 0.4354 0.3594 0.071 Uiso 1 1 calc GR
H03B H -0.1892 0.4272 0.3438 0.071 Uiso 1 1 calc GR
H03C H -0.1151 0.4315 0.2728 0.071 Uiso 1 1 calc GR
C034 C 0.2969(3) 0.0917(2) -0.11959(19) 0.0410(9) Uani 1 1 d .
H03D H 0.2862 0.0369 -0.1126 0.062 Uiso 1 1 calc GR
H03E H 0.3311 0.0975 -0.1692 0.062 Uiso 1 1 calc GR
H03F H 0.2380 0.1282 -0.1187 0.062 Uiso 1 1 calc GR
C035 C 0.3403(3) -0.1396(2) 0.0807(2) 0.0434(9) Uani 1 1 d .
H035 H 0.3168 -0.1665 0.1244 0.052 Uiso 1 1 calc R
C036 C 0.1524(3) 0.4583(2) -0.0837(2) 0.0429(9) Uani 1 1 d .
H036 H 0.1766 0.4134 -0.1142 0.051 Uiso 1 1 calc R
C037 C 0.6769(3) 0.1680(3) 0.2229(2) 0.0573(13) Uani 1 1 d .
H03G H 0.6567 0.1503 0.1752 0.086 Uiso 1 1 calc GR
H03H H 0.7405 0.1427 0.2290 0.086 Uiso 1 1 calc GR
H03I H 0.6724 0.2259 0.2205 0.086 Uiso 1 1 calc GR
C038 C 0.6162(3) 0.0548(3) 0.2915(3) 0.0552(12) Uani 1 1 d .
H03J H 0.5755 0.0403 0.3346 0.083 Uiso 1 1 calc GR
H03K H 0.6784 0.0257 0.2970 0.083 Uiso 1 1 calc GR
H03L H 0.5946 0.0410 0.2428 0.083 Uiso 1 1 calc GR
C039 C 0.3477(3) 0.2523(3) -0.0986(2) 0.0470(10) Uani 1 1 d .
H03M H 0.4072 0.2482 -0.1279 0.070 Uiso 1 1 calc GR
H03N H 0.3323 0.3040 -0.0739 0.070 Uiso 1 1 calc GR
H03O H 0.3006 0.2472 -0.1335 0.070 Uiso 1 1 calc GR
O03A O -0.1572(3) 0.7375(4) 0.1834(3) 0.132(2) Uani 1 1 d .
C03B C -0.1556(4) 1.1725(3) 0.0452(3) 0.0709(14) Uani 1 1 d .
H03V H -0.1399 1.1749 -0.0105 0.106 Uiso 1 1 calc GR
H03W H -0.1216 1.2063 0.0713 0.106 Uiso 1 1 calc GR
H03X H -0.2215 1.1912 0.0555 0.106 Uiso 1 1 calc GR
O03C O 0.6240(4) 0.2915(3) 0.7785(5) 0.169(3) Uani 1 1 d .
C03D C 0.3376(4) 0.6030(4) -0.1169(4) 0.0804(17) Uani 1 1 d .
N03E N 0.3368(5) 0.6394(4) -0.0641(4) 0.127(3) Uani 1 1 d .
C03F C 0.3390(4) 0.5550(5) -0.1834(4) 0.097(2) Uani 1 1 d .
H03Y H 0.3774 0.5741 -0.2257 0.145 Uiso 1 1 calc GR
HF H 0.2765 0.5590 -0.1992 0.145 Uiso 1 1 calc GR
HG H 0.3639 0.4995 -0.1703 0.145 Uiso 1 1 calc GR
C03G C -0.1518(3) 0.2864(4) 0.2738(5) 0.115(3) Uani 1 1 d .
H03P H -0.1361 0.3041 0.2210 0.173 Uiso 1 1 calc GR
H03Q H -0.2174 0.3040 0.2867 0.173 Uiso 1 1 calc GR
H03R H -0.1372 0.2282 0.2778 0.173 Uiso 1 1 calc GR
C03H C -0.1173(4) 0.2918(4) 0.4110(4) 0.119(3) Uani 1 1 d .
H03S H -0.0955 0.2343 0.4144 0.178 Uiso 1 1 calc GR
H03T H -0.1834 0.3033 0.4244 0.178 Uiso 1 1 calc GR
H03U H -0.0858 0.3184 0.4469 0.178 Uiso 1 1 calc GR
O03I O 0.5704(6) 0.2794(6) 0.6610(4) 0.239(5) Uani 1 1 d .
O1 O -0.0581(5) 0.7786(3) 0.2676(2) 0.144(3) Uani 1 1 d .

loop_
_atom_site_aniso_label
_atom_site_aniso_U_11
_atom_site_aniso_U_22
_atom_site_aniso_U_33
_atom_site_aniso_U_23
_atom_site_aniso_U_13
_atom_site_aniso_U_12
Ni01 0.0184(2) 0.0203(2) 0.0115(2) -0.00539(17) 0.00015(16) -0.00500(18)
Ni02 0.0187(2) 0.0160(2) 0.0141(2) -0.00255(17) 0.00022(16) -0.00565(17)
Ni03 0.0181(2) 0.0181(2) 0.0120(2) -0.00570(17) 0.00018(16) -0.00532(18)
Ni04 0.0180(2) 0.0154(2) 0.0135(2) -0.00359(16) 0.00052(16) -0.00505(17)
Cl05 0.0533(5) 0.0504(5) 0.0219(4) -0.0016(3) 0.0043(3) 0.0071(4)
Cl06 0.0411(5) 0.0372(5) 0.0726(7) 0.0072(4) -0.0066(4) -0.0133(4)
O007 0.0189(9) 0.0170(9) 0.0138(9) -0.0066(7) 0.0019(7) -0.0052(7)
O008 0.0173(8) 0.0165(9) 0.0137(9) -0.0041(7) -0.0013(7) -0.0051(7)
O009 0.0176(8) 0.0181(9) 0.0127(9) -0.0039(7) -0.0010(7) -0.0065(7)
O00A 0.0198(9) 0.0189(9) 0.0151(9) -0.0034(7) 0.0021(7) -0.0077(7)
O00B 0.0205(9) 0.0211(10) 0.0252(10) 0.0003(8) 0.0001(8) -0.0068(8)
O00C 0.0197(9) 0.0193(10) 0.0272(10) -0.0040(8) 0.0002(8) -0.0052(8)
O00D 0.0194(9) 0.0303(11) 0.0201(10) -0.0097(8) 0.0011(7) -0.0071(8)
O00E 0.0207(9) 0.0322(11) 0.0157(9) -0.0073(8) -0.0004(7) -0.0059(8)
O00F 0.0282(10) 0.0167(9) 0.0176(9) -0.0014(7) 0.0021(7) -0.0072(8)
O00G 0.0278(10) 0.0223(10) 0.0154(9) -0.0072(7) -0.0005(7) -0.0085(8)
O00H 0.0299(10) 0.0183(10) 0.0189(10) -0.0006(7) -0.0023(8) -0.0065(8)
O00I 0.0314(11) 0.0272(11) 0.0125(9) -0.0086(8) -0.0011(8) -0.0046(9)
N00J 0.0211(11) 0.0216(12) 0.0135(11) -0.0058(9) -0.0007(8) -0.0056(9)
N00K 0.0203(11) 0.0159(11) 0.0207(12) -0.0028(9) 0.0005(9) -0.0048(9)
N00L 0.0201(11) 0.0187(11) 0.0162(11) -0.0046(9) 0.0012(8) -0.0060(9)
N00M 0.0289(12) 0.0271(13) 0.0150(11) -0.0104(9) -0.0005(9) -0.0073(10)
N00N 0.0340(13) 0.0195(12) 0.0165(12) -0.0029(9) 0.0006(9) -0.0098(10)
N00O 0.0210(11) 0.0245(12) 0.0141(11) -0.0030(9) 0.0012(8) -0.0039(9)
N00P 0.0430(15) 0.0150(12) 0.0229(13) -0.0026(9) -0.0035(11) -0.0092(11)
N00Q 0.0300(13) 0.0210(12) 0.0236(13) -0.0002(10) -0.0013(10) -0.0049(10)
N00R 0.0331(13) 0.0287(13) 0.0147(11) -0.0097(10) 0.0014(10) -0.0050(11)
N00S 0.0332(13) 0.0364(15) 0.0140(12) -0.0110(10) 0.0007(10) -0.0071(11)
N00T 0.0387(14) 0.0176(12) 0.0307(14) 0.0021(10) -0.0008(11) -0.0087(11)
N00U 0.0372(14) 0.0423(16) 0.0107(11) -0.0073(10) -0.0026(10) -0.0049(12)
C00V 0.0212(13) 0.0238(14) 0.0149(13) -0.0100(10) -0.0013(10) -0.0048(11)
O00W 0.065(2) 0.064(2) 0.0554(19) -0.0060(16) -0.0177(16) -0.0253(17)
O00X 0.0599(19) 0.073(2) 0.0364(15) 0.0057(14) 0.0132(13) 0.0029(16)
C00Y 0.0205(13) 0.0204(14) 0.0200(13) -0.0046(10) -0.0013(10) -0.0068(11)
C00Z 0.0196(13) 0.0265(14) 0.0175(13) -0.0038(11) 0.0020(10) -0.0094(11)
C010 0.0240(14) 0.0263(15) 0.0307(16) 0.0004(12) 0.0020(12) -0.0066(12)
C011 0.0256(13) 0.0225(14) 0.0147(12) -0.0032(10) -0.0014(10) -0.0069(11)
C012 0.0152(12) 0.0170(13) 0.0206(13) -0.0037(10) -0.0010(10) -0.0041(10)
C013 0.0150(11) 0.0244(14) 0.0138(12) -0.0084(10) 0.0003(9) -0.0033(10)
C014 0.0235(13) 0.0296(15) 0.0133(13) -0.0069(11) 0.0026(10) -0.0029(11)
C015 0.0215(13) 0.0200(14) 0.0204(14) -0.0020(10) -0.0004(10) -0.0046(11)
C016 0.0241(13) 0.0206(14) 0.0178(13) 0.0005(10) 0.0010(10) -0.0026(11)
C017 0.0161(12) 0.0230(14) 0.0141(12) -0.0076(10) 0.0008(9) -0.0046(10)
C018 0.0210(13) 0.0191(13) 0.0170(13) -0.0018(10) 0.0006(10) -0.0048(10)
C019 0.0236(13) 0.0213(14) 0.0170(13) -0.0040(10) -0.0007(10) -0.0062(11)
C01A 0.0212(13) 0.0234(14) 0.0162(13) -0.0057(11) -0.0001(10) -0.0067(11)
C01B 0.0236(13) 0.0262(15) 0.0148(13) -0.0047(11) -0.0015(10) -0.0076(11)
O01C 0.075(2) 0.058(2) 0.079(2) 0.0122(18) 0.0038(19) -0.0118(18)
C01D 0.0264(14) 0.0221(14) 0.0190(13) -0.0045(11) -0.0006(11) -0.0093(11)
C01E 0.0282(14) 0.0227(14) 0.0194(14) -0.0099(11) 0.0027(11) -0.0014(12)
C01F 0.0289(14) 0.0225(14) 0.0191(14) -0.0057(11) 0.0048(11) -0.0061(12)
C01G 0.0179(12) 0.0238(14) 0.0161(13) -0.0059(10) 0.0016(10) -0.0050(10)
C01H 0.0232(13) 0.0269(15) 0.0220(14) -0.0012(11) 0.0018(11) -0.0079(12)
C01I 0.0372(17) 0.0385(18) 0.0188(15) -0.0132(13) 0.0048(12) -0.0053(14)
C01J 0.0261(14) 0.0173(13) 0.0236(14) -0.0066(11) -0.0021(11) -0.0060(11)
C01K 0.0160(12) 0.0223(14) 0.0214(14) -0.0002(11) -0.0013(10) -0.0060(10)
C01L 0.0205(13) 0.0293(15) 0.0160(13) -0.0097(11) 0.0010(10) -0.0029(11)
C01M 0.0268(14) 0.0334(17) 0.0200(14) -0.0131(12) -0.0007(11) -0.0037(12)
C01N 0.0253(14) 0.0284(15) 0.0175(14) -0.0058(11) -0.0013(10) -0.0063(12)
C01O 0.0358(16) 0.0203(14) 0.0210(14) -0.0044(11) -0.0030(12) -0.0066(12)
C01P 0.0265(14) 0.0258(15) 0.0162(13) -0.0038(11) -0.0040(11) -0.0045(12)
C01Q 0.0389(17) 0.0340(17) 0.0266(16) 0.0040(13) 0.0047(13) -0.0165(14)
C01R 0.0280(14) 0.0351(17) 0.0151(13) -0.0019(11) 0.0022(11) -0.0071(13)
C01S 0.0279(14) 0.0240(15) 0.0205(14) -0.0081(11) -0.0003(11) -0.0031(12)
C01T 0.0258(14) 0.0264(15) 0.0239(15) -0.0048(11) -0.0010(11) -0.0097(12)
C01U 0.0278(14) 0.0347(17) 0.0178(14) -0.0101(12) 0.0051(11) -0.0032(13)
C01V 0.0199(13) 0.0216(14) 0.0202(14) 0.0012(11) 0.0000(10) -0.0032(11)
C01W 0.0203(13) 0.0255(14) 0.0164(13) -0.0098(11) -0.0005(10) -0.0062(11)
C01X 0.0323(16) 0.0205(14) 0.0348(17) -0.0020(12) -0.0077(13) -0.0016(12)
C01Y 0.0323(15) 0.0304(16) 0.0210(14) -0.0021(12) 0.0000(12) -0.0109(13)
C01Z 0.0294(15) 0.0252(15) 0.0243(15) -0.0002(12) -0.0068(12) -0.0073(12)
C020 0.0292(16) 0.0357(18) 0.0358(18) 0.0063(14) 0.0118(13) -0.0055(14)
C021 0.0447(18) 0.0200(15) 0.0305(17) 0.0007(12) -0.0010(14) -0.0033(13)
C022 0.0344(16) 0.0389(18) 0.0140(14) -0.0051(12) 0.0017(11) -0.0063(14)
C023 0.0216(13) 0.0287(15) 0.0217(14) -0.0138(11) 0.0036(11) -0.0067(11)
C024 0.0318(15) 0.0314(16) 0.0142(13) -0.0048(11) 0.0078(11) -0.0067(13)
C025 0.0336(16) 0.0344(17) 0.0156(14) -0.0016(12) -0.0077(11) -0.0071(13)
O026 0.060(2) 0.0394(18) 0.156(4) 0.001(2) -0.037(2) -0.0081(16)
C027 0.0273(15) 0.0280(15) 0.0229(15) 0.0056(12) 0.0004(11) -0.0073(12)
C028 0.0313(15) 0.0218(15) 0.0347(17) -0.0106(12) -0.0019(13) -0.0014(12)
C029 0.0295(15) 0.0180(14) 0.0310(16) -0.0019(12) -0.0015(12) -0.0050(12)
C02A 0.0418(19) 0.0316(18) 0.049(2) -0.0150(16) 0.0093(16) -0.0181(15)
C02B 0.0178(13) 0.0432(18) 0.0229(15) -0.0137(13) -0.0017(11) -0.0043(13)
C02C 0.0278(15) 0.047(2) 0.0329(18) -0.0232(15) -0.0034(13) 0.0043(14)
C02D 0.0405(18) 0.0410(19) 0.0211(15) -0.0066(13) -0.0148(13) -0.0111(15)
C02E 0.0293(15) 0.0383(18) 0.0272(16) -0.0161(13) -0.0029(12) -0.0106(13)
C02F 0.0381(18) 0.0279(17) 0.0392(19) -0.0055(14) 0.0011(14) -0.0069(14)
C02G 0.0402(18) 0.0420(19) 0.0246(16) -0.0016(14) 0.0099(13) -0.0044(15)
C02H 0.0351(17) 0.0310(17) 0.0361(18) -0.0032(13) -0.0028(13) -0.0184(14)
C02I 0.0374(17) 0.0318(16) 0.0228(15) -0.0099(12) -0.0062(12) -0.0151(14)
C02J 0.0269(15) 0.046(2) 0.0222(15) -0.0190(14) -0.0008(12) 0.0003(14)
C02K 0.0408(18) 0.0326(17) 0.0371(18) 0.0062(14) -0.0024(14) -0.0221(15)
C02L 0.0272(15) 0.0295(16) 0.0319(16) -0.0095(13) -0.0018(12) -0.0070(13)
O02M 0.121(4) 0.045(2) 0.143(4) -0.040(2) 0.071(3) -0.034(2)
C02N 0.0340(17) 0.046(2) 0.0389(19) -0.0219(16) 0.0004(14) -0.0190(16)
C02O 0.0392(18) 0.0347(18) 0.0256(16) 0.0021(13) -0.0015(13) -0.0005(14)
C02P 0.046(2) 0.0285(17) 0.0405(19) 0.0079(14) 0.0023(15) -0.0173(15)
C02Q 0.0409(18) 0.0369(19) 0.0269(16) -0.0137(14) 0.0081(13) -0.0056(15)
C02R 0.070(3) 0.0223(16) 0.0362(19) -0.0040(14) -0.0040(17) -0.0183(17)
C02S 0.0361(17) 0.0356(18) 0.0314(17) 0.0029(14) -0.0036(14) -0.0021(14)
C02T 0.0423(18) 0.0348(18) 0.0252(16) -0.0070(13) 0.0004(13) -0.0071(15)
C02U 0.048(2) 0.0332(19) 0.047(2) -0.0200(16) -0.0036(17) 0.0019(16)
C02V 0.0264(16) 0.059(2) 0.0317(18) -0.0199(16) -0.0110(13) 0.0011(15)
C02W 0.056(2) 0.0347(18) 0.0185(15) -0.0052(13) 0.0035(14) -0.0120(16)
C02X 0.077(3) 0.0207(16) 0.0317(18) -0.0097(13) -0.0056(17) -0.0048(17)
C02Y 0.0205(15) 0.0251(16) 0.058(2) 0.0073(15) 0.0089(14) -0.0014(12)
N02Z 0.085(3) 0.060(3) 0.066(3) -0.002(2) -0.012(2) -0.016(2)
C030 0.052(2) 0.058(2) 0.0235(17) 0.0055(16) -0.0051(15) -0.0117(19)
C031 0.044(2) 0.052(2) 0.0300(18) 0.0084(16) -0.0093(15) -0.0029(17)
C032 0.046(2) 0.062(3) 0.043(2) -0.005(2) -0.0006(17) -0.012(2)
C033 0.039(2) 0.0310(19) 0.064(3) 0.0023(17) 0.0225(18) 0.0028(16)
C034 0.051(2) 0.051(2) 0.0213(16) -0.0137(15) -0.0139(15) -0.0031(17)
C035 0.053(2) 0.038(2) 0.038(2) -0.0098(16) 0.0083(16) -0.0082(17)
C036 0.055(2) 0.047(2) 0.0249(17) -0.0070(15) 0.0017(15) -0.0050(18)
C037 0.0243(17) 0.117(4) 0.033(2) -0.004(2) 0.0024(14) -0.021(2)
C038 0.037(2) 0.044(2) 0.084(3) -0.022(2) -0.021(2) 0.0088(17)
C039 0.074(3) 0.051(2) 0.0176(16) 0.0002(15) -0.0053(16) -0.012(2)
O03A 0.048(2) 0.228(7) 0.097(3) 0.069(4) 0.005(2) 0.017(3)
C03B 0.057(3) 0.073(4) 0.073(3) 0.009(3) 0.006(2) 0.007(3)
O03C 0.104(4) 0.081(3) 0.339(10) 0.014(5) -0.134(5) -0.017(3)
C03D 0.071(4) 0.092(4) 0.077(4) -0.022(3) 0.027(3) -0.022(3)
N03E 0.137(6) 0.138(6) 0.113(5) -0.066(5) 0.059(4) -0.057(5)
C03F 0.063(3) 0.140(7) 0.084(4) -0.046(4) -0.007(3) 0.001(4)
C03G 0.026(2) 0.090(4) 0.237(9) -0.072(5) -0.042(4) 0.000(2)
C03H 0.079(4) 0.098(5) 0.132(5) 0.078(4) 0.085(4) 0.055(3)
O03I 0.252(10) 0.291(12) 0.101(5) 0.083(6) 0.095(5) 0.078(8)
O1 0.305(9) 0.074(3) 0.053(3) -0.034(2) 0.015(4) -0.041(4)

loop_
_atom_type_symbol
_atom_type_description
_atom_type_scat_dispersion_real
_atom_type_scat_dispersion_imag
_atom_type_scat_source
C C 0.0181 0.0091 'International Tables Vol C Tables 4.2.6.8 and 6.1.1.4'
H H 0.0000 0.0000 'International Tables Vol C Tables 4.2.6.8 and 6.1.1.4'
Cl Cl 0.3639 0.7018 'International Tables Vol C Tables 4.2.6.8 and 6.1.1.4'
N N 0.0311 0.0180 'International Tables Vol C Tables 4.2.6.8 and 6.1.1.4'
Ni Ni -3.0029 0.5091 'International Tables Vol C Tables 4.2.6.8 and 6.1.1.4'
O O 0.0492 0.0322 'International Tables Vol C Tables 4.2.6.8 and 6.1.1.4'

loop_
_geom_angle_atom_site_label_1
_geom_angle_atom_site_label_2
_geom_angle_atom_site_label_3
_geom_angle
O008 Ni01 Ni03 44.54(5)
O008 Ni01 O009 79.88(7)
O009 Ni01 Ni03 89.22(5)
O00A Ni01 Ni03 45.55(5)
O00A Ni01 O008 87.51(7)
O00A Ni01 O009 81.79(7)
O00A Ni01 O00I 169.26(8)
O00E Ni01 Ni03 79.37(5)
O00E Ni01 O008 88.27(8)
O00E Ni01 O009 167.45(7)
O00E Ni01 O00A 93.69(8)
O00E Ni01 O00I 93.79(8)
O00E Ni01 N00O 96.57(9)
O00I Ni01 Ni03 143.94(6)
O00I Ni01 O008 100.41(8)
O00I Ni01 O009 92.39(7)
N00O Ni01 Ni03 132.82(7)
N00O Ni01 O008 173.96(9)
N00O Ni01 O009 95.02(8)
N00O Ni01 O00A 88.57(9)
N00O Ni01 O00I 82.92(9)
O007 Ni02 Ni04 46.10(5)
O007 Ni02 O009 87.85(7)
O007 Ni02 O00A 81.03(7)
O009 Ni02 Ni04 44.36(5)
O009 Ni02 O00A 80.68(7)
O00A Ni02 Ni04 89.35(5)
O00B Ni02 Ni04 80.73(6)
O00B Ni02 O007 91.21(8)
O00B Ni02 O009 92.84(8)
O00B Ni02 O00A 170.02(8)
O00B Ni02 O00H 94.40(8)
O00B Ni02 N00K 90.12(9)
O00H Ni02 Ni04 141.96(6)
O00H Ni02 O007 170.99(8)
O00H Ni02 O009 98.89(7)
O00H Ni02 O00A 94.10(8)
N00K Ni02 Ni04 133.79(7)
N00K Ni02 O007 89.42(8)
N00K Ni02 O009 176.01(8)
N00K Ni02 O00A 96.02(8)
N00K Ni02 O00H 83.54(9)
O007 Ni03 Ni01 89.10(5)
O008 Ni03 Ni01 45.55(5)
O008 Ni03 O007 81.18(7)
O008 Ni03 O00A 87.06(7)
O008 Ni03 O00G 169.99(8)
O00A Ni03 Ni01 44.07(5)
O00A Ni03 O007 80.37(7)
O00D Ni03 Ni01 80.29(6)
O00D Ni03 O007 169.38(7)
O00D Ni03 O008 90.84(8)
O00D Ni03 O00A 92.29(8)
O00D Ni03 O00G 95.16(8)
O00D Ni03 N00J 91.31(9)
O00G Ni03 Ni01 143.55(6)
O00G Ni03 O007 93.75(7)
O00G Ni03 O00A 100.66(8)
N00J Ni03 Ni01 132.64(7)
N00J Ni03 O007 95.47(8)
N00J Ni03 O008 88.59(8)
N00J Ni03 O00A 174.39(8)
N00J Ni03 O00G 83.29(8)
O007 Ni04 Ni02 44.63(5)
O007 Ni04 O008 80.01(7)
O008 Ni04 Ni02 89.15(5)
O009 Ni04 Ni02 45.88(5)
O009 Ni04 O007 87.90(7)
O009 Ni04 O008 81.42(7)
O009 Ni04 O00F 169.44(8)
O00C Ni04 Ni02 79.44(6)
O00C Ni04 O007 88.31(8)
O00C Ni04 O008 167.55(8)
O00C Ni04 O009 93.95(8)
O00C Ni04 O00F 92.61(8)
O00C Ni04 N00L 96.67(8)
O00F Ni04 Ni02 143.95(6)
O00F Ni04 O007 100.57(7)
O00F Ni04 O008 93.75(8)
N00L Ni04 Ni02 133.16(7)
N00L Ni04 O007 174.09(8)
N00L Ni04 O008 94.77(8)
N00L Ni04 O009 88.58(8)
N00L Ni04 O00F 82.44(8)
O00X Cl05 O03A 108.7(2)
O01C Cl05 O00X 111.5(2)
O01C Cl05 O03A 107.8(3)
O1 Cl05 O00X 108.6(3)
O1 Cl05 O01C 107.2(3)
O1 Cl05 O03A 112.9(4)
O02M Cl06 O026 108.2(2)
O03C Cl06 O026 110.2(3)
O03C Cl06 O02M 108.6(4)
O03I Cl06 O026 110.2(4)
O03I Cl06 O02M 107.9(5)
O03I Cl06 O03C 111.7(5)
Ni02 O007 Ni03 100.29(8)
Ni02 O007 Ni04 89.27(7)
Ni04 O007 Ni03 98.85(8)
C017 O007 Ni02 121.12(17)
C017 O007 Ni03 115.60(15)
C017 O007 Ni04 125.89(16)
Ni01 O008 Ni04 98.64(7)
Ni03 O008 Ni01 89.91(7)
Ni03 O008 Ni04 99.93(8)
C012 O008 Ni01 125.52(16)
C012 O008 Ni03 121.05(15)
C012 O008 Ni04 115.96(15)
Ni02 O009 Ni01 97.87(7)
Ni04 O009 Ni01 100.05(8)
Ni04 O009 Ni02 89.76(7)
C013 O009 Ni01 116.36(15)
C013 O009 Ni02 125.28(16)
C013 O009 Ni04 121.50(16)
Ni01 O00A Ni02 99.62(7)
Ni01 O00A Ni03 90.39(8)
Ni03 O00A Ni02 98.29(7)
C01K O00A Ni01 122.62(16)
C01K O00A Ni02 113.51(16)
C01K O00A Ni03 126.62(16)
C00Y O00B Ni02 124.92(19)
C00Y O00C Ni04 126.53(18)
C00Z O00D Ni03 125.99(18)
C00Z O00E Ni01 126.78(18)
C018 O00F Ni04 107.04(17)
C01W O00G Ni03 106.17(17)
C01V O00H Ni02 107.07(17)
C01L O00I Ni01 106.26(18)
C00V N00J Ni03 108.34(18)
C011 N00J Ni03 126.54(19)
C011 N00J C00V 124.6(2)
C015 N00K Ni02 108.52(17)
C01J N00K Ni02 125.8(2)
C01J N00K C015 124.9(2)
C019 N00L Ni04 109.66(17)
C01D N00L Ni04 125.9(2)
C01D N00L C019 123.4(2)
N00R N00M C023 122.6(2)
C01W N00M N00R 107.8(2)
C01W N00M C023 126.2(3)
N00P N00N C016 121.3(2)
C018 N00N N00P 108.5(2)
C018 N00N C016 126.1(2)
C014 N00O Ni01 109.06(19)
C01R N00O Ni01 126.5(2)
C01R N00O C014 124.0(3)
N00N N00P C021 116.2(2)
C01O N00P N00N 107.4(2)
C01O N00P C021 121.4(3)
N00T N00Q C027 122.4(3)
C01V N00Q N00T 107.8(2)
C01V N00Q C027 123.9(2)
N00M N00R C01I 117.7(3)
C01N N00R N00M 108.3(2)
C01N N00R C01I 123.8(3)
N00U N00S C01M 122.4(2)
C01L N00S N00U 108.2(3)
C01L N00S C01M 126.6(3)
N00Q N00T C02P 118.4(3)
C029 N00T N00Q 108.6(2)
C029 N00T C02P 125.1(3)
N00S N00U C034 117.2(3)
C022 N00U N00S 107.9(2)
C022 N00U C034 122.0(3)
N00J C00V C01W 114.7(2)
C01N C00V N00J 137.2(3)
C01N C00V C01W 108.1(2)
H00A O00W H00B 109.5
O00B C00Y C02Y 116.8(3)
O00C C00Y O00B 126.4(3)
O00C C00Y C02Y 116.8(3)
O00D C00Z O00E 125.8(3)
O00D C00Z C02B 117.8(2)
O00E C00Z C02B 116.4(2)
C016 C010 H010 120.6
C020 C010 H010 120.6
C020 C010 C016 118.8(3)
N00J C011 H011 117.4
N00J C011 C01A 125.2(3)
C01A C011 H011 117.4
O008 C012 C01A 123.1(2)
O008 C012 C01S 119.1(2)
C01S C012 C01A 117.7(3)
O009 C013 C01B 122.3(2)
O009 C013 C01P 118.9(2)
C01P C013 C01B 118.7(2)
N00O C014 C01L 114.3(2)
C022 C014 N00O 137.7(3)
C022 C014 C01L 108.0(3)
N00K C015 C01V 114.1(2)
C029 C015 N00K 138.4(3)
C029 C015 C01V 107.6(3)
C010 C016 N00N 120.2(3)
C01Y C016 N00N 118.4(3)
C01Y C016 C010 121.4(3)
O007 C017 C01F 118.7(2)
O007 C017 C01G 122.8(2)
C01F C017 C01G 118.3(2)
O00F C018 N00N 127.0(3)
O00F C018 C019 125.9(3)
N00N C018 C019 107.0(2)
N00L C019 C018 113.8(2)
C01O C019 N00L 138.2(3)
C01O C019 C018 108.0(3)
C012 C01A C011 125.2(3)
C01Z C01A C011 115.6(3)
C01Z C01A C012 119.1(3)
C013 C01B C01D 126.6(2)
C013 C01B C02I 118.9(3)
C02I C01B C01D 114.4(3)
N00L C01D C01B 124.2(3)
N00L C01D H01D 117.9
C01B C01D H01D 117.9
C01G C01E H01E 119.1
C01U C01E H01E 119.1
C01U C01E C01G 121.8(3)
C017 C01F H01F 119.3
C024 C01F C017 121.4(3)
C024 C01F H01F 119.3
C017 C01G C01E 118.8(3)
C017 C01G C01J 126.0(2)
C01E C01G C01J 115.1(3)
C01K C01H C01R 125.5(3)
C01Q C01H C01K 119.0(3)
C01Q C01H C01R 115.6(3)
N00R C01I H01A 109.5
N00R C01I H01B 109.5
N00R C01I H01C 109.5
H01A C01I H01B 109.5
H01A C01I H01C 109.5
H01B C01I H01C 109.5
N00K C01J C01G 125.0(3)
N00K C01J H01J 117.5
C01G C01J H01J 117.5
O00A C01K C01H 122.8(2)
O00A C01K C01T 118.7(2)
C01T C01K C01H 118.3(3)
O00I C01L N00S 126.2(3)
O00I C01L C014 126.5(3)
N00S C01L C014 107.3(3)
C02J C01M N00S 121.0(3)
C02Q C01M N00S 119.1(3)
C02Q C01M C02J 119.8(3)
N00R C01N C00V 108.4(3)
N00R C01N C02W 120.8(3)
C00V C01N C02W 130.8(3)
N00P C01O C02X 119.5(3)
C019 C01O N00P 108.7(2)
C019 C01O C02X 131.6(3)
C013 C01P H01P 119.4
C013 C01P C025 121.2(3)
C025 C01P H01P 119.4
C01H C01Q H01Q 119.0
C02K C01Q C01H 122.1(3)
C02K C01Q H01Q 119.0
N00O C01R C01H 125.2(3)
N00O C01R H01R 117.4
C01H C01R H01R 117.4
C012 C01S H01S 119.3
C028 C01S C012 121.5(3)
C028 C01S H01S 119.3
C01K C01T H01T 119.4
C02H C01T C01K 121.1(3)
C02H C01T H01T 119.4
C01E C01U H01U 120.5
C01E C01U C024 119.1(3)
C024 C01U H01U 120.5
O00H C01V N00Q 126.3(3)
O00H C01V C015 126.4(3)
N00Q C01V C015 107.3(2)
O00G C01W N00M 126.1(3)
O00G C01W C00V 126.7(2)
N00M C01W C00V 107.3(2)
C01Z C01X H01X 120.9
C028 C01X H01X 120.9
C028 C01X C01Z 118.1(3)
C016 C01Y H01Y 120.3
C016 C01Y C02T 119.4(3)
C02T C01Y H01Y 120.3
C01A C01Z H01Z 118.8
C01X C01Z C01A 122.4(3)
C01X C01Z H01Z 118.8
C010 C020 H020 119.8
C010 C020 C02G 120.4(3)
C02G C020 H020 119.8
N00P C021 H02A 109.5
N00P C021 H02B 109.5
N00P C021 H02C 109.5
H02A C021 H02B 109.5
H02A C021 H02C 109.5
H02B C021 H02C 109.5
N00U C022 C014 108.4(3)
N00U C022 C039 121.3(3)
C014 C022 C039 130.3(3)
C02E C023 N00M 120.5(3)
C02L C023 N00M 118.4(3)
C02L C023 C02E 121.0(3)
C01F C024 H024 119.8
C01U C024 C01F 120.5(3)
C01U C024 H024 119.8
C01P C025 H025 119.9
C02D C025 C01P 120.3(3)
C02D C025 H025 119.9
C02O C027 N00Q 117.4(3)
C02O C027 C02S 121.6(3)
C02S C027 N00Q 120.7(3)
C01S C028 H028 119.5
C01X C028 C01S 121.0(3)
C01X C028 H028 119.5
N00T C029 C015 108.6(3)
N00T C029 C02R 120.9(3)
C015 C029 C02R 130.5(3)
C02F C02A H02D 119.9
C02N C02A H02D 119.9
C02N C02A C02F 120.3(3)
C02V C02B C00Z 111.5(2)
C02V C02B C037 110.0(3)
C02V C02B C038 109.0(3)
C037 C02B C00Z 109.5(3)
C037 C02B C038 109.7(3)
C038 C02B C00Z 107.1(3)
C02J C02C H02E 119.5
C02J C02C C02U 121.0(3)
C02U C02C H02E 119.5
C025 C02D H02F 120.3
C02I C02D C025 119.5(3)
C02I C02D H02F 120.3
C023 C02E H02G 120.7
C023 C02E C02N 118.5(3)
C02N C02E H02G 120.7
C02A C02F H02H 120.2
C02L C02F C02A 119.6(3)
C02L C02F H02H 120.2
C020 C02G H02I 120.0
C020 C02G C02T 120.0(3)
C02T C02G H02I 120.0
C01T C02H H02J 119.4
C01T C02H C02K 121.1(3)
C02K C02H H02J 119.4
C01B C02I H02K 119.3
C02D C02I C01B 121.5(3)
C02D C02I H02K 119.3
C01M C02J H02L 120.4
C02C C02J C01M 119.3(3)
C02C C02J H02L 120.4
C01Q C02K C02H 118.3(3)
C01Q C02K H02M 120.9
C02H C02K H02M 120.9
C023 C02L C02F 119.7(3)
C023 C02L H02N 120.1
C02F C02L H02N 120.1
C02A C02N C02E 120.8(3)
C02A C02N H02O 119.6
C02E C02N H02O 119.6
C027 C02O H02P 120.4
C027 C02O C036 119.1(3)
C036 C02O H02P 120.4
N00T C02P H02Q 109.5
N00T C02P H02R 109.5
N00T C02P H02S 109.5
H02Q C02P H02R 109.5
H02Q C02P H02S 109.5
H02R C02P H02S 109.5
C01M C02Q H02T 119.8
C035 C02Q C01M 120.4(3)
C035 C02Q H02T 119.8
C029 C02R H02U 109.5
C029 C02R H02V 109.5
C029 C02R H02W 109.5
H02U C02R H02V 109.5
H02U C02R H02W 109.5
H02V C02R H02W 109.5
C027 C02S H02X 120.7
C027 C02S C031 118.7(3)
C031 C02S H02X 120.7
C01Y C02T C02G 120.0(3)
C01Y C02T H02Y 120.0
C02G C02T H02Y 120.0
C02C C02U H02Z 120.4
C02C C02U C035 119.2(4)
C035 C02U H02Z 120.4
C02B C02V H02 109.5
C02B C02V H 109.5
C02B C02V HA 109.5
H02 C02V H 109.5
H02 C02V HA 109.5
H C02V HA 109.5
C01N C02W H0AA 109.5
C01N C02W HB 109.5
C01N C02W HC 109.5
H0AA C02W HB 109.5
H0AA C02W HC 109.5
HB C02W HC 109.5
C01O C02X H1AA 109.5
C01O C02X HD 109.5
C01O C02X HE 109.5
H1AA C02X HD 109.5
H1AA C02X HE 109.5
HD C02X HE 109.5
C033 C02Y C00Y 111.9(3)
C03G C02Y C00Y 106.9(3)
C03G C02Y C033 109.0(4)
C03H C02Y C00Y 109.6(3)
C03H C02Y C033 109.1(4)
C03H C02Y C03G 110.2(5)
C031 C030 H030 120.0
C036 C030 H030 120.0
C036 C030 C031 119.9(3)
C02S C031 C030 120.2(4)
C02S C031 H031 119.9
C030 C031 H031 119.9
N02Z C032 C03B 178.8(5)
C02Y C033 H03A 109.5
C02Y C033 H03B 109.5
C02Y C033 H03C 109.5
H03A C033 H03B 109.5
H03A C033 H03C 109.5
H03B C033 H03C 109.5
N00U C034 H03D 109.5
N00U C034 H03E 109.5
N00U C034 H03F 109.5
H03D C034 H03E 109.5
H03D C034 H03F 109.5
H03E C034 H03F 109.5
C02Q C035 C02U 120.2(4)
C02Q C035 H035 119.9
C02U C035 H035 119.9
C02O C036 H036 119.8
C030 C036 C02O 120.5(4)
C030 C036 H036 119.8
C02B C037 H03G 109.5
C02B C037 H03H 109.5
C02B C037 H03I 109.5
H03G C037 H03H 109.5
H03G C037 H03I 109.5
H03H C037 H03I 109.5
C02B C038 H03J 109.5
C02B C038 H03K 109.5
C02B C038 H03L 109.5
H03J C038 H03K 109.5
H03J C038 H03L 109.5
H03K C038 H03L 109.5
C022 C039 H03M 109.5
C022 C039 H03N 109.5
C022 C039 H03O 109.5
H03M C039 H03N 109.5
H03M C039 H03O 109.5
H03N C039 H03O 109.5
C032 C03B H03V 109.5
C032 C03B H03W 109.5
C032 C03B H03X 109.5
H03V C03B H03W 109.5
H03V C03B H03X 109.5
H03W C03B H03X 109.5
N03E C03D C03F 178.8(9)
C03D C03F H03Y 109.5
C03D C03F HF 109.5
C03D C03F HG 109.5
H03Y C03F HF 109.5
H03Y C03F HG 109.5
HF C03F HG 109.5
C02Y C03G H03P 109.5
C02Y C03G H03Q 109.5
C02Y C03G H03R 109.5
H03P C03G H03Q 109.5
H03P C03G H03R 109.5
H03Q C03G H03R 109.5
C02Y C03H H03S 109.5
C02Y C03H H03T 109.5
C02Y C03H H03U 109.5
H03S C03H H03T 109.5
H03S C03H H03U 109.5
H03T C03H H03U 109.5

loop_
_geom_bond_atom_site_label_1
_geom_bond_atom_site_label_2
_geom_bond_distance
Ni01 Ni03 2.9577(6)
Ni01 O008 2.1113(18)
Ni01 O009 2.1565(18)
Ni01 O00A 2.0570(19)
Ni01 O00E 2.014(2)
Ni01 O00I 2.094(2)
Ni01 N00O 2.053(2)
Ni02 Ni04 2.9387(7)
Ni02 O007 2.0648(19)
Ni02 O009 2.1097(18)
Ni02 O00A 2.1530(19)
Ni02 O00B 1.999(2)
Ni02 O00H 2.062(2)
Ni02 N00K 2.056(2)
Ni03 O007 2.1362(18)
Ni03 O008 2.0747(18)
Ni03 O00A 2.1112(19)
Ni03 O00D 1.999(2)
Ni03 O00G 2.0892(19)
Ni03 N00J 2.054(2)
Ni04 O007 2.1176(18)
Ni04 O008 2.1448(18)
Ni04 O009 2.0548(18)
Ni04 O00C 2.013(2)
Ni04 O00F 2.096(2)
Ni04 N00L 2.049(2)
Cl05 O00X 1.427(3)
Cl05 O01C 1.424(4)
Cl05 O03A 1.430(4)
Cl05 O1 1.410(4)
Cl06 O026 1.417(4)
Cl06 O02M 1.398(4)
Cl06 O03C 1.383(4)
Cl06 O03I 1.374(6)
O007 C017 1.360(3)
O008 C012 1.361(3)
O009 C013 1.371(3)
O00A C01K 1.362(3)
O00B C00Y 1.265(3)
O00C C00Y 1.255(4)
O00D C00Z 1.263(3)
O00E C00Z 1.265(3)
O00F C018 1.250(3)
O00G C01W 1.258(3)
O00H C01V 1.250(4)
O00I C01L 1.261(4)
N00J C00V 1.401(3)
N00J C011 1.269(4)
N00K C015 1.393(4)
N00K C01J 1.279(4)
N00L C019 1.395(4)
N00L C01D 1.289(4)
N00M N00R 1.404(4)
N00M C01W 1.376(3)
N00M C023 1.420(4)
N00N N00P 1.411(3)
N00N C016 1.420(4)
N00N C018 1.361(4)
N00O C014 1.396(4)
N00O C01R 1.275(4)
N00P C01O 1.374(4)
N00P C021 1.470(4)
N00Q N00T 1.401(4)
N00Q C01V 1.364(4)
N00Q C027 1.434(4)
N00R C01I 1.471(3)
N00R C01N 1.362(4)
N00S N00U 1.402(4)
N00S C01L 1.367(3)
N00S C01M 1.417(4)
N00T C029 1.358(4)
N00T C02P 1.463(4)
N00U C022 1.370(4)
N00U C034 1.478(4)
C00V C01N 1.378(4)
C00V C01W 1.404(4)
O00W H00A 0.8501
O00W H00B 0.8498
C00Y C02Y 1.529(4)
C00Z C02B 1.539(4)
C010 H010 0.9500
C010 C016 1.392(4)
C010 C020 1.390(5)
C011 H011 0.9500
C011 C01A 1.456(4)
C012 C01A 1.411(4)
C012 C01S 1.406(4)
C013 C01B 1.409(4)
C013 C01P 1.389(4)
C014 C01L 1.410(4)
C014 C022 1.374(4)
C015 C01V 1.421(4)
C015 C029 1.372(4)
C016 C01Y 1.383(4)
C017 C01F 1.399(4)
C017 C01G 1.413(4)
C018 C019 1.425(4)
C019 C01O 1.365(4)
C01A C01Z 1.396(4)
C01B C01D 1.442(4)
C01B C02I 1.415(4)
C01D H01D 0.9500
C01E H01E 0.9500
C01E C01G 1.418(4)
C01E C01U 1.378(4)
C01F H01F 0.9500
C01F C024 1.397(4)
C01G C01J 1.454(4)
C01H C01K 1.416(4)
C01H C01Q 1.408(4)
C01H C01R 1.449(4)
C01I H01A 0.9800
C01I H01B 0.9800
C01I H01C 0.9800
C01J H01J 0.9500
C01K C01T 1.399(4)
C01M C02J 1.404(4)
C01M C02Q 1.381(5)
C01N C02W 1.495(4)
C01O C02X 1.490(4)
C01P H01P 0.9500
C01P C025 1.399(4)
C01Q H01Q 0.9500
C01Q C02K 1.384(5)
C01R H01R 0.9500
C01S H01S 0.9500
C01S C028 1.382(4)
C01T H01T 0.9500
C01T C02H 1.388(4)
C01U H01U 0.9500
C01U C024 1.384(4)
C01X H01X 0.9500
C01X C01Z 1.386(4)
C01X C028 1.379(5)
C01Y H01Y 0.9500
C01Y C02T 1.390(4)
C01Z H01Z 0.9500
C020 H020 0.9500
C020 C02G 1.390(5)
C021 H02A 0.9800
C021 H02B 0.9800
C021 H02C 0.9800
C022 C039 1.494(5)
C023 C02E 1.395(4)
C023 C02L 1.382(5)
C024 H024 0.9500
C025 H025 0.9500
C025 C02D 1.380(5)
C027 C02O 1.380(5)
C027 C02S 1.384(5)
C028 H028 0.9500
C029 C02R 1.493(4)
C02A H02D 0.9500
C02A C02F 1.400(5)
C02A C02N 1.367(6)
C02B C02V 1.525(4)
C02B C037 1.526(5)
C02B C038 1.535(5)
C02C H02E 0.9500
C02C C02J 1.373(5)
C02C C02U 1.384(6)
C02D H02F 0.9500
C02D C02I 1.373(5)
C02E H02G 0.9500
C02E C02N 1.395(5)
C02F H02H 0.9500
C02F C02L 1.384(5)
C02G H02I 0.9500
C02G C02T 1.393(5)
C02H H02J 0.9500
C02H C02K 1.390(5)
C02I H02K 0.9500
C02J H02L 0.9500
C02K H02M 0.9500
C02L H02N 0.9500
C02N H02O 0.9500
C02O H02P 0.9500
C02O C036 1.392(5)
C02P H02Q 0.9800
C02P H02R 0.9800
C02P H02S 0.9800
C02Q H02T 0.9500
C02Q C035 1.372(5)
C02R H02U 0.9800
C02R H02V 0.9800
C02R H02W 0.9800
C02S H02X 0.9500
C02S C031 1.394(5)
C02T H02Y 0.9500
C02U H02Z 0.9500
C02U C035 1.397(5)
C02V H02 0.9800
C02V H 0.9800
C02V HA 0.9800
C02W H0AA 0.9800
C02W HB 0.9800
C02W HC 0.9800
C02X H1AA 0.9800
C02X HD 0.9800
C02X HE 0.9800
C02Y C033 1.521(5)
C02Y C03G 1.519(6)
C02Y C03H 1.515(6)
N02Z C032 1.127(6)
C030 H030 0.9500
C030 C031 1.395(6)
C030 C036 1.374(6)
C031 H031 0.9500
C032 C03B 1.450(7)
C033 H03A 0.9800
C033 H03B 0.9800
C033 H03C 0.9800
C034 H03D 0.9800
C034 H03E 0.9800
C034 H03F 0.9800
C035 H035 0.9500
C036 H036 0.9500
C037 H03G 0.9800
C037 H03H 0.9800
C037 H03I 0.9800
C038 H03J 0.9800
C038 H03K 0.9800
C038 H03L 0.9800
C039 H03M 0.9800
C039 H03N 0.9800
C039 H03O 0.9800
C03B H03V 0.9800
C03B H03W 0.9800
C03B H03X 0.9800
C03D N03E 1.127(8)
C03D C03F 1.440(8)
C03F H03Y 0.9800
C03F HF 0.9800
C03F HG 0.9800
C03G H03P 0.9800
C03G H03Q 0.9800
C03G H03R 0.9800
C03H H03S 0.9800
C03H H03T 0.9800
C03H H03U 0.9800

loop_
_geom_torsion_atom_site_label_1
_geom_torsion_atom_site_label_2
_geom_torsion_atom_site_label_3
_geom_torsion_atom_site_label_4
_geom_torsion
Ni01 O008 C012 C01A 149.3(2)
Ni01 O008 C012 C01S -33.1(3)
Ni01 O009 C013 C01B 90.3(3)
Ni01 O009 C013 C01P -85.9(3)
Ni01 O00A C01K C01H 30.7(3)
Ni01 O00A C01K C01T -154.4(2)
Ni01 O00E C00Z O00D -14.0(4)
Ni01 O00E C00Z C02B 163.9(2)
Ni01 O00I C01L N00S -173.8(2)
Ni01 O00I C01L C014 8.6(3)
Ni01 N00O C014 C01L -5.9(3)
Ni01 N00O C014 C022 173.3(3)
Ni01 N00O C01R C01H -8.3(4)
Ni02 O007 C017 C01F 149.7(2)
Ni02 O007 C017 C01G -33.9(3)
Ni02 O009 C013 C01B -147.2(2)
Ni02 O009 C013 C01P 36.6(3)
Ni02 O00A C01K C01H -89.0(3)
Ni02 O00A C01K C01T 86.0(3)
Ni02 O00B C00Y O00C -18.8(4)
Ni02 O00B C00Y C02Y 162.4(2)
Ni02 O00H C01V N00Q 176.5(2)
Ni02 O00H C01V C015 -5.5(3)
Ni02 N00K C015 C01V 3.9(3)
Ni02 N00K C015 C029 -175.9(3)
Ni02 N00K C01J C01G 6.0(4)
Ni03 O007 C017 C01F -88.9(3)
Ni03 O007 C017 C01G 87.4(3)
Ni03 O008 C012 C01A 34.0(3)
Ni03 O008 C012 C01S -148.4(2)
Ni03 O00A C01K C01H 149.8(2)
Ni03 O00A C01K C01T -35.3(3)
Ni03 O00D C00Z O00E 17.8(4)
Ni03 O00D C00Z C02B -160.1(2)
Ni03 O00G C01W N00M -173.3(2)
Ni03 O00G C01W C00V 8.0(3)
Ni03 N00J C00V C01N 172.8(3)
Ni03 N00J C00V C01W -5.4(3)
Ni03 N00J C011 C01A -5.3(4)
Ni04 O007 C017 C01F 34.9(3)
Ni04 O007 C017 C01G -148.7(2)
Ni04 O008 C012 C01A -87.1(3)
Ni04 O008 C012 C01S 90.4(3)
Ni04 O009 C013 C01B -31.9(3)
Ni04 O009 C013 C01P 151.9(2)
Ni04 O00C C00Y O00B 15.3(4)
Ni04 O00C C00Y C02Y -165.8(2)
Ni04 O00F C018 N00N 174.6(2)
Ni04 O00F C018 C019 -9.2(3)
Ni04 N00L C019 C018 7.0(3)
Ni04 N00L C019 C01O -173.3(3)
Ni04 N00L C01D C01B 10.6(4)
O007 C017 C01F C024 173.2(3)
O007 C017 C01G C01E -171.1(2)
O007 C017 C01G C01J 10.6(4)
O008 C012 C01A C011 -8.9(4)
O008 C012 C01A C01Z 172.9(2)
O008 C012 C01S C028 -174.8(3)
O009 C013 C01B C01D 5.9(4)
O009 C013 C01B C02I -173.5(2)
O009 C013 C01P C025 174.6(3)
O00A C01K C01T C02H -171.7(3)
O00B C00Y C02Y C033 -18.3(4)
O00B C00Y C02Y C03G 101.0(4)
O00B C00Y C02Y C03H -139.5(4)
O00C C00Y C02Y C033 162.7(3)
O00C C00Y C02Y C03G -77.9(4)
O00C C00Y C02Y C03H 41.5(5)
O00D C00Z C02B C02V -3.2(4)
O00D C00Z C02B C037 -125.2(3)
O00D C00Z C02B C038 115.9(3)
O00E C00Z C02B C02V 178.7(3)
O00E C00Z C02B C037 56.7(4)
O00E C00Z C02B C038 -62.1(4)
O00F C018 C019 N00L 1.8(4)
O00F C018 C019 C01O -177.9(3)
N00J C00V C01N N00R 179.0(3)
N00J C00V C01N C02W -3.8(6)
N00J C00V C01W O00G -2.0(4)
N00J C00V C01W N00M 179.0(2)
N00J C011 C01A C012 -7.5(5)
N00J C011 C01A C01Z 170.8(3)
N00K C015 C01V O00H 1.2(4)
N00K C015 C01V N00Q 179.5(2)
N00K C015 C029 N00T -177.3(3)
N00K C015 C029 C02R 6.3(6)
N00L C019 C01O N00P -175.9(3)
N00L C019 C01O C02X 7.2(7)
N00M N00R C01N C00V 4.1(3)
N00M N00R C01N C02W -173.5(3)
N00M C023 C02E C02N 177.6(3)
N00M C023 C02L C02F -176.1(3)
N00N N00P C01O C019 -5.0(4)
N00N N00P C01O C02X 172.3(3)
N00N C016 C01Y C02T 179.1(3)
N00N C018 C019 N00L 178.7(2)
N00N C018 C019 C01O -1.1(3)
N00O C014 C01L O00I -2.1(4)
N00O C014 C01L N00S 179.8(2)
N00O C014 C022 N00U 177.8(3)
N00O C014 C022 C039 -4.6(7)
N00P N00N C016 C010 -22.3(4)
N00P N00N C016 C01Y 158.1(3)
N00P N00N C018 O00F 174.8(3)
N00P N00N C018 C019 -2.0(3)
N00Q N00T C029 C015 -4.1(3)
N00Q N00T C029 C02R 172.8(3)
N00Q C027 C02O C036 172.7(3)
N00Q C027 C02S C031 -174.3(3)
N00R N00M C01W O00G -176.8(3)
N00R N00M C01W C00V 2.2(3)
N00R N00M C023 C02E 30.0(4)
N00R N00M C023 C02L -152.5(3)
N00S N00U C022 C014 4.4(3)
N00S N00U C022 C039 -173.5(3)
N00S C01M C02J C02C -178.5(3)
N00S C01M C02Q C035 -178.7(3)
N00T N00Q C01V O00H 176.5(3)
N00T N00Q C01V C015 -1.8(3)
N00T N00Q C027 C02O 156.6(3)
N00T N00Q C027 C02S -29.2(4)
N00U N00S C01L O00I -175.7(3)
N00U N00S C01L C014 2.3(3)
N00U N00S C01M C02J 24.3(4)
N00U N00S C01M C02Q -156.9(3)
C00V N00J C011 C01A -175.9(3)
C010 C016 C01Y C02T -0.5(5)
C010 C020 C02G C02T -0.3(5)
C011 N00J C00V C01N -15.1(5)
C011 N00J C00V C01W 166.7(3)
C011 C01A C01Z C01X -175.0(3)
C012 C01A C01Z C01X 3.3(4)
C012 C01S C028 C01X 0.5(5)
C013 C01B C01D N00L 6.3(5)
C013 C01B C02I C02D -2.2(5)
C013 C01P C025 C02D 0.0(5)
C014 N00O C01R C01H -179.6(3)
C015 N00K C01J C01G 174.7(3)
C016 N00N N00P C01O 162.8(3)
C016 N00N N00P C021 -57.3(4)
C016 N00N C018 O00F 17.6(5)
C016 N00N C018 C019 -159.2(3)
C016 C010 C020 C02G 2.6(5)
C016 C01Y C02T C02G 2.9(5)
C017 C01F C024 C01U -0.5(5)
C017 C01G C01J N00K 5.3(5)
C018 N00N N00P C01O 4.3(3)
C018 N00N N00P C021 144.1(3)
C018 N00N C016 C010 132.3(3)
C018 N00N C016 C01Y -47.3(4)
C018 C019 C01O N00P 3.8(3)
C018 C019 C01O C02X -173.1(4)
C019 N00L C01D C01B 177.9(3)
C01A C012 C01S C028 3.0(4)
C01B C013 C01P C025 -1.7(4)
C01D N00L C019 C018 -162.1(3)
C01D N00L C019 C01O 17.6(5)
C01D C01B C02I C02D 178.4(3)
C01E C01G C01J N00K -173.0(3)
C01E C01U C024 C01F 2.3(5)
C01F C017 C01G C01E 5.3(4)
C01F C017 C01G C01J -173.0(3)
C01G C017 C01F C024 -3.4(4)
C01G C01E C01U C024 -0.3(5)
C01H C01K C01T C02H 3.5(4)
C01H C01Q C02K C02H 2.0(5)
C01I N00R C01N C00V 148.1(3)
C01I N00R C01N C02W -29.5(5)
C01J N00K C015 C01V -166.5(3)
C01J N00K C015 C029 13.7(5)
C01K C01H C01Q C02K 0.8(5)
C01K C01H C01R N00O -5.3(5)
C01K C01T C02H C02K -0.7(5)
C01L N00S N00U C022 -4.1(3)
C01L N00S N00U C034 -146.5(3)
C01L N00S C01M C02J -134.5(3)
C01L N00S C01M C02Q 44.2(5)
C01L C014 C022 N00U -3.0(4)
C01L C014 C022 C039 174.7(4)
C01M N00S N00U C022 -166.4(3)
C01M N00S N00U C034 51.2(4)
C01M N00S C01L O00I -14.4(5)
C01M N00S C01L C014 163.6(3)
C01M C02Q C035 C02U -2.1(6)
C01N C00V C01W O00G 179.2(3)
C01N C00V C01W N00M 0.3(3)
C01P C013 C01B C01D -177.9(3)
C01P C013 C01B C02I 2.7(4)
C01P C025 C02D C02I 0.7(5)
C01Q C01H C01K O00A 171.5(3)
C01Q C01H C01K C01T -3.5(4)
C01Q C01H C01R N00O 175.9(3)
C01R N00O C014 C01L 166.8(3)
C01R N00O C014 C022 -14.0(6)
C01R C01H C01K O00A -7.3(5)
C01R C01H C01K C01T 177.7(3)
C01R C01H C01Q C02K 179.7(3)
C01S C012 C01A C011 173.4(3)
C01S C012 C01A C01Z -4.8(4)
C01T C02H C02K C01Q -2.1(5)
C01U C01E C01G C017 -3.6(4)
C01U C01E C01G C01J 174.9(3)
C01V N00Q N00T C029 3.7(3)
C01V N00Q N00T C02P 154.4(3)
C01V N00Q C027 C02O -53.6(4)
C01V N00Q C027 C02S 120.6(3)
C01V C015 C029 N00T 2.9(3)
C01V C015 C029 C02R -173.5(3)
C01W N00M N00R C01I -150.4(3)
C01W N00M N00R C01N -3.9(3)
C01W N00M C023 C02E -126.4(3)
C01W N00M C023 C02L 51.1(4)
C01W C00V C01N N00R -2.7(3)
C01W C00V C01N C02W 174.5(3)
C01Z C01X C028 C01S -2.0(5)
C020 C010 C016 N00N 178.1(3)
C020 C010 C016 C01Y -2.3(5)
C020 C02G C02T C01Y -2.5(5)
C021 N00P C01O C019 -142.3(3)
C021 N00P C01O C02X 35.0(5)
C022 C014 C01L O00I 178.4(3)
C022 C014 C01L N00S 0.4(3)
C023 N00M N00R C01I 49.4(4)
C023 N00M N00R C01N -164.0(3)
C023 N00M C01W O00G -17.6(5)
C023 N00M C01W C00V 161.4(3)
C023 C02E C02N C02A -0.8(5)
C025 C02D C02I C01B 0.4(5)
C027 N00Q N00T C029 157.7(3)
C027 N00Q N00T C02P -51.6(4)
C027 N00Q C01V O00H 23.0(5)
C027 N00Q C01V C015 -155.3(3)
C027 C02O C036 C030 1.8(6)
C027 C02S C031 C030 1.8(6)
C028 C01X C01Z C01A 0.1(5)
C029 C015 C01V O00H -178.9(3)
C029 C015 C01V N00Q -0.6(3)
C02A C02F C02L C023 -2.4(5)
C02C C02U C035 C02Q 1.3(6)
C02E C023 C02L C02F 1.4(5)
C02F C02A C02N C02E -0.2(5)
C02I C01B C01D N00L -174.4(3)
C02J C01M C02Q C035 0.0(5)
C02J C02C C02U C035 1.6(6)
C02L C023 C02E C02N 0.2(4)
C02N C02A C02F C02L 1.8(5)
C02O C027 C02S C031 -0.4(5)
C02P N00T C029 C015 -152.3(3)
C02P N00T C029 C02R 24.5(5)
C02Q C01M C02J C02C 2.8(5)
C02S C027 C02O C036 -1.4(5)
C02U C02C C02J C01M -3.6(5)
C031 C030 C036 C02O -0.5(6)
C034 N00U C022 C014 144.5(3)
C034 N00U C022 C039 -33.4(5)
C036 C030 C031 C02S -1.3(6)
